data_4077870
loop_
_publ_author_name
'Gao, Jing'
'Li, Shaoguang'
'Zhao, Yanxia'
'Wu, Biao'
'Yang, Xiao-Juan'

_publ_section_title
;
 Reactions of \a-Diimine-Stabilized Zn--Zn-Bonded Compounds with
 Phenylacetylene
;
_journal_issue 8
_journal_name_full Organometallics
_journal_page_first 2978
_journal_paper_doi 10.1021/om200868j
_journal_volume 31
_journal_year 2012
_chemical_formula_sum 'C104 H176 K2 N4 O18 Zn2'
_chemical_formula_weight 1979.43
_chemical_name_systematic
; 
 ? 
;
_space_group_IT_number 14
_symmetry_cell_setting monoclinic
_symmetry_space_group_name_Hall '-P 2yn'
_symmetry_space_group_name_H-M 'P 1 21/n 1'
_atom_sites_solution_hydrogens geom
_atom_sites_solution_primary direct
_atom_sites_solution_secondary difmap
_audit_creation_method SHELXL-97
_cell_angle_alpha 90.00
_cell_angle_beta 92.3710(10)
_cell_angle_gamma 90.00
_cell_formula_units_Z 2
_cell_length_a 13.3647(10)
_cell_length_b 29.530(2)
_cell_length_c 13.8313(10)
_cell_measurement_temperature 123(2)
_cell_volume 5454.0(7)
_computing_cell_refinement 'Bruker SMART'
_computing_data_collection 'Bruker SMART APEX II'
_computing_data_reduction 'Bruker SAINT'
_computing_structure_refinement 'SHELXL-97 (Sheldrick, 2008)'
_computing_structure_solution 'SHELXS-97 (Sheldrick, 2008)'
_diffrn_ambient_temperature 123(2)
_diffrn_measured_fraction_theta_full 0.995
_diffrn_measured_fraction_theta_max 0.995
_diffrn_measurement_device_type 'Bruker APEX II area detector'
_diffrn_measurement_method '\w scans'
_diffrn_radiation_monochromator graphite
_diffrn_radiation_source 'fine-focus sealed tube'
_diffrn_radiation_type MoK\a
_diffrn_radiation_wavelength 0.71073
_diffrn_reflns_av_R_equivalents 0.0412
_diffrn_reflns_av_sigmaI/netI 0.0412
_diffrn_reflns_limit_h_max 14
_diffrn_reflns_limit_h_min -15
_diffrn_reflns_limit_k_max 35
_diffrn_reflns_limit_k_min -35
_diffrn_reflns_limit_l_max 16
_diffrn_reflns_limit_l_min -16
_diffrn_reflns_number 36022
_diffrn_reflns_theta_full 25.00
_diffrn_reflns_theta_max 25.00
_diffrn_reflns_theta_min 1.38
_exptl_absorpt_coefficient_mu 0.579
_exptl_absorpt_correction_T_max 0.7806
_exptl_absorpt_correction_T_min 0.7606
_exptl_absorpt_correction_type multi-scan
_exptl_absorpt_process_details SADABS
_exptl_crystal_colour red
_exptl_crystal_density_diffrn 1.205
_exptl_crystal_density_method 'not measured'
_exptl_crystal_description block
_exptl_crystal_F_000 2140
_exptl_crystal_size_max 0.50
_exptl_crystal_size_mid 0.45
_exptl_crystal_size_min 0.45
_refine_diff_density_max 1.308
_refine_diff_density_min -0.681
_refine_diff_density_rms 0.074
_refine_ls_extinction_method none
_refine_ls_goodness_of_fit_ref 1.038
_refine_ls_hydrogen_treatment constr
_refine_ls_matrix_type full
_refine_ls_number_parameters 596
_refine_ls_number_reflns 9551
_refine_ls_number_restraints 18
_refine_ls_restrained_S_all 1.039
_refine_ls_R_factor_all 0.0654
_refine_ls_R_factor_gt 0.0513
_refine_ls_shift/su_max 0.000
_refine_ls_shift/su_mean 0.000
_refine_ls_structure_factor_coef Fsqd
_refine_ls_weighting_details 'calc w=1/[\s^2^(Fo^2^)+(0.0671P)^2^+8.7714P] where P=(Fo^2^+2Fc^2^)/3'
_refine_ls_weighting_scheme calc
_refine_ls_wR_factor_gt 0.1298
_refine_ls_wR_factor_ref 0.1419
_reflns_number_gt 7785
_reflns_number_total 9551
_reflns_threshold_expression >2sigma(I)
_cod_data_source_file om200868j_si_002.cif
_cod_data_source_block 2c
_cod_depositor_comments
;
The following automatic conversions were performed:

'_symmetry_cell_setting' value 'Monoclinic' changed to 'monoclinic'
according to /home/saulius/struct/CIF-dictionaries/cif_core.dic
dictionary named 'cif_core.dic' version 2.4.1 from
2010-06-29.

'_exptl_absorpt_correction_type' value 'Multi-scan'
changed to 'multi-scan' according to
/home/saulius/struct/CIF-dictionaries/cif_core.dic dictionary named
'cif_core.dic' version 2.4.1 from 2010-06-29.

Automatic conversion script
Id: cif_fix_values 1715 2011-07-08 13:25:40Z adriana 
;
_cod_original_cell_volume 5453.9(7)
_cod_original_sg_symbol_H-M P2(1)/n
_cod_database_code 4077870

loop_
_symmetry_equiv_pos_as_xyz
'x, y, z'
'-x+1/2, y+1/2, -z+1/2'
'-x, -y, -z'
'x-1/2, -y-1/2, z-1/2'

loop_
_atom_site_label
_atom_site_type_symbol
_atom_site_fract_x
_atom_site_fract_y
_atom_site_fract_z
_atom_site_U_iso_or_equiv
_atom_site_adp_type
_atom_site_occupancy
_atom_site_symmetry_multiplicity
_atom_site_calc_flag
_atom_site_refinement_flags
Zn1 Zn 0.94897(2) 0.033152(10) 0.51287(2) 0.01550(11) Uani 1 1 d .
K1 K 0.29318(5) 0.23027(2) 0.49384(5) 0.02786(17) Uani 1 1 d .
O3 O 0.3412(2) 0.31635(8) 0.43049(18) 0.0419(7) Uani 1 1 d .
O4 O 0.1379(2) 0.29202(9) 0.44524(18) 0.0438(7) Uani 1 1 d .
O5 O 0.0992(2) 0.20063(10) 0.4817(2) 0.0497(7) Uani 1 1 d .
O6 O 0.2472(2) 0.14502(9) 0.5702(2) 0.0518(8) Uani 1 1 d .
O7 O 0.4467(2) 0.17102(10) 0.5606(2) 0.0535(8) Uani 1 1 d .
O8 O 0.4880(2) 0.26221(11) 0.5346(2) 0.0540(8) Uani 1 1 d .
O1 O 0.2801(3) 0.27368(14) 0.6624(2) 0.0743(10) Uani 1 1 d .
O2 O 0.3381(4) 0.20319(11) 0.3129(2) 0.0951(15) Uani 1 1 d .
O9 O 0.9484(3) 0.37818(14) 0.4604(3) 0.1013(16) Uani 1 1 d .
N1 N 0.87428(17) 0.08135(7) 0.43615(16) 0.0159(5) Uani 1 1 d .
N2 N 0.90444(18) 0.06863(8) 0.62604(16) 0.0178(5) Uani 1 1 d .
C1 C 0.8321(2) 0.11318(9) 0.4984(2) 0.0155(6) Uani 1 1 d .
C2 C 0.8484(2) 0.10675(9) 0.5956(2) 0.0170(6) Uani 1 1 d .
C3 C 0.7818(2) 0.15425(9) 0.4545(2) 0.0203(6) Uani 1 1 d .
H3A H 0.7143 0.1462 0.4302 0.030 Uiso 1 1 calc R
H3B H 0.8208 0.1654 0.4010 0.030 Uiso 1 1 calc R
H3C H 0.7777 0.1780 0.5038 0.030 Uiso 1 1 calc R
C4 C 0.8185(3) 0.14057(10) 0.6708(2) 0.0270(7) Uani 1 1 d .
H4A H 0.7945 0.1683 0.6388 0.040 Uiso 1 1 calc R
H4B H 0.8765 0.1476 0.7139 0.040 Uiso 1 1 calc R
H4C H 0.7650 0.1277 0.7088 0.040 Uiso 1 1 calc R
C5 C 0.8330(2) 0.07812(9) 0.3408(2) 0.0163(6) Uani 1 1 d .
C6 C 0.7298(2) 0.06860(9) 0.3209(2) 0.0199(6) Uani 1 1 d .
C7 C 0.6931(2) 0.06493(10) 0.2252(2) 0.0239(7) Uani 1 1 d .
H7 H 0.6238 0.0592 0.2127 0.029 Uiso 1 1 calc R
C8 C 0.7552(3) 0.06943(10) 0.1484(2) 0.0272(7) Uani 1 1 d .
H8 H 0.7292 0.0664 0.0837 0.033 Uiso 1 1 calc R
C9 C 0.8557(2) 0.07833(10) 0.1670(2) 0.0239(7) Uani 1 1 d .
H9 H 0.8986 0.0811 0.1143 0.029 Uiso 1 1 calc R
C10 C 0.8957(2) 0.08328(9) 0.2610(2) 0.0186(6) Uani 1 1 d .
C11 C 0.6601(2) 0.05770(11) 0.4018(2) 0.0257(7) Uani 1 1 d .
H11 H 0.6920 0.0691 0.4638 0.031 Uiso 1 1 calc R
C12 C 0.6491(3) 0.00646(12) 0.4103(3) 0.0375(8) Uani 1 1 d .
H12A H 0.6190 -0.0056 0.3499 0.056 Uiso 1 1 calc R
H12B H 0.6060 -0.0007 0.4639 0.056 Uiso 1 1 calc R
H12C H 0.7152 -0.0072 0.4227 0.056 Uiso 1 1 calc R
C13 C 0.5570(3) 0.07994(13) 0.3889(3) 0.0396(9) Uani 1 1 d .
H13A H 0.5219 0.0675 0.3312 0.059 Uiso 1 1 calc R
H13B H 0.5651 0.1127 0.3813 0.059 Uiso 1 1 calc R
H13C H 0.5180 0.0738 0.4459 0.059 Uiso 1 1 calc R
C14 C 1.0054(2) 0.09671(10) 0.2771(2) 0.0221(6) Uani 1 1 d .
H14 H 1.0289 0.0848 0.3418 0.027 Uiso 1 1 calc R
C15 C 1.0736(3) 0.07736(12) 0.2019(3) 0.0356(8) Uani 1 1 d .
H15A H 1.0661 0.0444 0.1993 0.053 Uiso 1 1 calc R
H15B H 1.1434 0.0850 0.2196 0.053 Uiso 1 1 calc R
H15C H 1.0554 0.0903 0.1383 0.053 Uiso 1 1 calc R
C16 C 1.0145(3) 0.14821(11) 0.2801(3) 0.0367(8) Uani 1 1 d .
H16A H 0.9925 0.1608 0.2171 0.055 Uiso 1 1 calc R
H16B H 1.0844 0.1566 0.2946 0.055 Uiso 1 1 calc R
H16C H 0.9723 0.1603 0.3304 0.055 Uiso 1 1 calc R
C17 C 0.8970(2) 0.05505(9) 0.7234(2) 0.0174(6) Uani 1 1 d .
C18 C 0.8052(2) 0.03859(10) 0.7581(2) 0.0226(6) Uani 1 1 d .
C19 C 0.7993(2) 0.02689(10) 0.8554(2) 0.0250(7) Uani 1 1 d .
H19 H 0.7373 0.0165 0.8783 0.030 Uiso 1 1 calc R
C20 C 0.8814(3) 0.03003(10) 0.9194(2) 0.0259(7) Uani 1 1 d .
H20 H 0.8757 0.0223 0.9856 0.031 Uiso 1 1 calc R
C21 C 0.9715(2) 0.04449(10) 0.8855(2) 0.0245(7) Uani 1 1 d .
H21 H 1.0286 0.0458 0.9287 0.029 Uiso 1 1 calc R
C22 C 0.9806(2) 0.05729(9) 0.7887(2) 0.0208(6) Uani 1 1 d .
C23 C 0.7164(2) 0.02937(11) 0.6885(2) 0.0305(7) Uani 1 1 d .
H23 H 0.7280 0.0458 0.6268 0.037 Uiso 1 1 calc R
C24 C 0.7107(3) -0.02124(13) 0.6660(3) 0.0420(9) Uani 1 1 d .
H24A H 0.7733 -0.0310 0.6379 0.063 Uiso 1 1 calc R
H24B H 0.6546 -0.0270 0.6199 0.063 Uiso 1 1 calc R
H24C H 0.7008 -0.0381 0.7258 0.063 Uiso 1 1 calc R
C25 C 0.6161(3) 0.04540(16) 0.7260(4) 0.0556(11) Uani 1 1 d .
H25A H 0.6002 0.0278 0.7835 0.083 Uiso 1 1 calc R
H25B H 0.5633 0.0410 0.6756 0.083 Uiso 1 1 calc R
H25C H 0.6207 0.0776 0.7429 0.083 Uiso 1 1 calc R
C26 C 1.0800(2) 0.07452(11) 0.7551(2) 0.0274(7) Uani 1 1 d .
H26 H 1.0723 0.0792 0.6836 0.033 Uiso 1 1 calc R
C27 C 1.1645(3) 0.04086(12) 0.7728(4) 0.0482(11) Uani 1 1 d .
H27A H 1.1730 0.0347 0.8423 0.072 Uiso 1 1 calc R
H27B H 1.2268 0.0535 0.7491 0.072 Uiso 1 1 calc R
H27C H 1.1485 0.0126 0.7383 0.072 Uiso 1 1 calc R
C28 C 1.1083(3) 0.11990(11) 0.7999(3) 0.0415(9) Uani 1 1 d .
H28A H 1.0546 0.1418 0.7856 0.062 Uiso 1 1 calc R
H28B H 1.1705 0.1307 0.7728 0.062 Uiso 1 1 calc R
H28C H 1.1180 0.1165 0.8701 0.062 Uiso 1 1 calc R
C29 C 0.2619(4) 0.34847(12) 0.4281(3) 0.0533(12) Uani 1 1 d .
H29A H 0.2811 0.3754 0.3904 0.064 Uiso 1 1 calc R
H29B H 0.2485 0.3584 0.4947 0.064 Uiso 1 1 calc R
C30 C 0.1706(4) 0.32736(14) 0.3828(3) 0.0576(13) Uani 1 1 d .
H30A H 0.1172 0.3504 0.3734 0.069 Uiso 1 1 calc R
H30B H 0.1857 0.3147 0.3187 0.069 Uiso 1 1 calc R
C31 C 0.0469(3) 0.27046(19) 0.4118(4) 0.0675(15) Uani 1 1 d .
H31A H 0.0548 0.2578 0.3464 0.081 Uiso 1 1 calc R
H31B H -0.0084 0.2928 0.4083 0.081 Uiso 1 1 calc R
C32 C 0.0230(3) 0.2331(2) 0.4815(3) 0.0667(15) Uani 1 1 d .
H32A H 0.0175 0.2458 0.5474 0.080 Uiso 1 1 calc R
H32B H -0.0418 0.2190 0.4619 0.080 Uiso 1 1 calc R
C33 C 0.0788(4) 0.15881(19) 0.5345(3) 0.0692(17) Uani 1 1 d .
H33A H 0.0719 0.1657 0.6040 0.083 Uiso 1 1 calc R
H33B H 0.0152 0.1453 0.5092 0.083 Uiso 1 1 calc R
C34 C 0.1612(4) 0.12684(16) 0.5229(4) 0.0641(14) Uani 1 1 d .
H34A H 0.1445 0.0972 0.5516 0.077 Uiso 1 1 calc R
H34B H 0.1729 0.1223 0.4534 0.077 Uiso 1 1 calc R
C35 C 0.3268(5) 0.11357(14) 0.5691(4) 0.0786(18) Uani 1 1 d .
H35A H 0.3411 0.1057 0.5014 0.094 Uiso 1 1 calc R
H35B H 0.3081 0.0855 0.6030 0.094 Uiso 1 1 calc R
C36 C 0.4160(5) 0.13377(17) 0.6174(4) 0.0740(17) Uani 1 1 d .
H36A H 0.4002 0.1442 0.6831 0.089 Uiso 1 1 calc R
H36B H 0.4704 0.1111 0.6235 0.089 Uiso 1 1 calc R
C37 C 0.5357(4) 0.1907(2) 0.5978(4) 0.0783(17) Uani 1 1 d .
H37A H 0.5899 0.1678 0.6016 0.094 Uiso 1 1 calc R
H37B H 0.5262 0.2026 0.6636 0.094 Uiso 1 1 calc R
C38 C 0.5625(3) 0.2280(2) 0.5317(4) 0.0714(15) Uani 1 1 d .
H38A H 0.6286 0.2407 0.5521 0.086 Uiso 1 1 calc R
H38B H 0.5666 0.2163 0.4649 0.086 Uiso 1 1 calc R
C39 C 0.5104(4) 0.29962(16) 0.4764(4) 0.0685(15) Uani 1 1 d .
H39A H 0.5173 0.2897 0.4087 0.082 Uiso 1 1 calc R
H39B H 0.5746 0.3134 0.4995 0.082 Uiso 1 1 calc R
C40 C 0.4284(4) 0.33340(14) 0.4813(4) 0.0637(14) Uani 1 1 d .
H40A H 0.4135 0.3393 0.5497 0.076 Uiso 1 1 calc R
H40B H 0.4493 0.3623 0.4519 0.076 Uiso 1 1 calc R
C41 C 0.3092(4) 0.2499(2) 0.7391(4) 0.0797(17) Uani 1 1 d .
H41A H 0.3643 0.2657 0.7752 0.096 Uiso 1 1 calc R
H41B H 0.3338 0.2199 0.7190 0.096 Uiso 1 1 calc R
C42 C 0.2220(5) 0.24440(17) 0.8015(5) 0.0818(18) Uani 1 1 d .
H42A H 0.1981 0.2127 0.8006 0.098 Uiso 1 1 calc R
H42B H 0.2399 0.2531 0.8691 0.098 Uiso 1 1 calc R
C43 C 0.1448(4) 0.2751(3) 0.7587(4) 0.0857(19) Uani 1 1 d .
H43A H 0.1139 0.2936 0.8091 0.103 Uiso 1 1 calc R
H43B H 0.0918 0.2579 0.7225 0.103 Uiso 1 1 calc R
C44 C 0.2029(5) 0.30379(16) 0.6925(3) 0.0775(19) Uani 1 1 d .
H44A H 0.1604 0.3142 0.6365 0.093 Uiso 1 1 calc R
H44B H 0.2317 0.3305 0.7268 0.093 Uiso 1 1 calc R
C45 C 0.3339(7) 0.2331(3) 0.2335(6) 0.124(3) Uani 1 1 d U
H45A H 0.2755 0.2534 0.2386 0.149 Uiso 1 1 calc R
H45B H 0.3951 0.2520 0.2352 0.149 Uiso 1 1 calc R
C46 C 0.3264(8) 0.2103(4) 0.1472(8) 0.150(3) Uani 1 1 d U
H46A H 0.2741 0.2242 0.1040 0.180 Uiso 1 1 calc R
H46B H 0.3909 0.2114 0.1147 0.180 Uiso 1 1 calc R
C47 C 0.3024(8) 0.1677(3) 0.1670(7) 0.145(3) Uani 1 1 d U
H47A H 0.3364 0.1465 0.1236 0.174 Uiso 1 1 calc R
H47B H 0.2291 0.1631 0.1589 0.174 Uiso 1 1 calc R
C48 C 0.3390(6) 0.15966(18) 0.2765(5) 0.092(2) Uani 1 1 d .
H48A H 0.2924 0.1397 0.3104 0.110 Uiso 1 1 calc R
H48B H 0.4071 0.1465 0.2810 0.110 Uiso 1 1 calc R
C49 C 1.0105(4) 0.4071(2) 0.5194(5) 0.095(2) Uani 1 1 d .
H49A H 1.0639 0.4205 0.4811 0.115 Uiso 1 1 calc R
H49B H 1.0421 0.3899 0.5740 0.115 Uiso 1 1 calc R
C50 C 0.9452(5) 0.4422(2) 0.5550(5) 0.0876(19) Uani 1 1 d .
H50A H 0.9804 0.4717 0.5589 0.105 Uiso 1 1 calc R
H50B H 0.9219 0.4343 0.6199 0.105 Uiso 1 1 calc R
C51 C 0.8578(5) 0.4440(2) 0.4812(5) 0.095(2) Uani 1 1 d .
H51A H 0.7935 0.4387 0.5124 0.114 Uiso 1 1 calc R
H51B H 0.8550 0.4737 0.4478 0.114 Uiso 1 1 calc R
C52 C 0.8790(5) 0.4076(2) 0.4136(5) 0.106(3) Uani 1 1 d .
H52A H 0.8167 0.3910 0.3952 0.128 Uiso 1 1 calc R
H52B H 0.9073 0.4201 0.3542 0.128 Uiso 1 1 calc R

loop_
_atom_site_aniso_label
_atom_site_aniso_U_11
_atom_site_aniso_U_22
_atom_site_aniso_U_33
_atom_site_aniso_U_23
_atom_site_aniso_U_13
_atom_site_aniso_U_12
Zn1 0.01585(18) 0.01563(17) 0.01477(18) 0.00018(12) -0.00235(12) 0.00279(12)
K1 0.0312(4) 0.0220(3) 0.0301(4) 0.0035(3) -0.0029(3) -0.0048(3)
O3 0.073(2) 0.0209(11) 0.0332(13) -0.0028(10) 0.0157(13) -0.0054(12)
O4 0.0450(16) 0.0550(16) 0.0304(13) -0.0065(12) -0.0107(12) 0.0124(13)
O5 0.0319(15) 0.0726(19) 0.0449(16) -0.0068(14) 0.0038(12) -0.0230(14)
O6 0.078(2) 0.0343(14) 0.0434(16) 0.0056(12) 0.0018(15) -0.0216(14)
O7 0.065(2) 0.0563(18) 0.0394(15) 0.0110(13) 0.0015(14) 0.0269(15)
O8 0.0345(16) 0.074(2) 0.0543(18) -0.0185(15) 0.0126(13) -0.0122(14)
O1 0.067(2) 0.106(3) 0.050(2) -0.016(2) 0.0131(18) 0.000(2)
O2 0.200(5) 0.0479(19) 0.0383(18) 0.0076(15) 0.015(2) 0.035(2)
O9 0.062(2) 0.101(3) 0.136(4) -0.074(3) -0.053(2) 0.039(2)
N1 0.0157(12) 0.0164(11) 0.0153(12) 0.0008(9) -0.0033(9) 0.0020(9)
N2 0.0215(13) 0.0173(11) 0.0143(12) 0.0007(9) -0.0017(10) 0.0039(10)
C1 0.0139(14) 0.0147(13) 0.0175(14) -0.0016(11) -0.0020(11) -0.0016(10)
C2 0.0171(15) 0.0132(13) 0.0207(15) 0.0003(11) -0.0005(12) 0.0009(11)
C3 0.0224(16) 0.0171(14) 0.0212(15) 0.0010(12) -0.0028(12) 0.0040(12)
C4 0.0359(19) 0.0228(15) 0.0221(16) -0.0009(13) 0.0003(14) 0.0078(13)
C5 0.0197(15) 0.0126(13) 0.0163(14) 0.0019(11) -0.0032(11) 0.0030(11)
C6 0.0208(16) 0.0168(13) 0.0218(15) 0.0010(11) -0.0046(12) 0.0022(11)
C7 0.0218(16) 0.0230(15) 0.0259(16) 0.0004(12) -0.0114(13) 0.0016(12)
C8 0.0337(19) 0.0267(16) 0.0200(15) 0.0012(13) -0.0118(14) 0.0006(13)
C9 0.0325(18) 0.0228(15) 0.0163(15) 0.0003(12) -0.0014(13) 0.0008(13)
C10 0.0218(16) 0.0156(13) 0.0179(14) 0.0014(11) -0.0035(12) 0.0014(11)
C11 0.0180(16) 0.0337(17) 0.0253(16) -0.0011(13) -0.0013(13) -0.0043(13)
C12 0.037(2) 0.0353(19) 0.040(2) 0.0078(16) 0.0028(16) -0.0086(15)
C13 0.0217(18) 0.047(2) 0.051(2) -0.0026(18) 0.0053(16) 0.0022(15)
C14 0.0198(16) 0.0281(16) 0.0185(14) 0.0048(12) -0.0001(12) 0.0002(12)
C15 0.0290(19) 0.0352(19) 0.043(2) -0.0047(16) 0.0062(16) 0.0007(15)
C16 0.032(2) 0.0306(18) 0.048(2) -0.0087(16) 0.0003(17) -0.0067(15)
C17 0.0229(16) 0.0124(13) 0.0167(14) -0.0016(11) -0.0006(12) 0.0033(11)
C18 0.0227(16) 0.0226(15) 0.0224(15) 0.0014(12) -0.0013(13) 0.0021(12)
C19 0.0289(18) 0.0210(15) 0.0254(16) 0.0026(12) 0.0048(14) 0.0027(12)
C20 0.042(2) 0.0202(15) 0.0151(14) 0.0026(12) 0.0014(14) 0.0065(13)
C21 0.0336(18) 0.0216(15) 0.0176(14) -0.0029(12) -0.0097(13) 0.0034(13)
C22 0.0253(16) 0.0162(14) 0.0206(15) -0.0027(11) -0.0030(12) 0.0022(12)
C23 0.0247(18) 0.0374(18) 0.0289(17) 0.0110(14) -0.0052(14) -0.0060(14)
C24 0.037(2) 0.045(2) 0.044(2) -0.0040(17) -0.0112(17) -0.0113(17)
C25 0.029(2) 0.063(3) 0.073(3) 0.001(2) -0.013(2) 0.0092(19)
C26 0.0268(18) 0.0327(17) 0.0221(16) 0.0013(13) -0.0064(13) -0.0036(14)
C27 0.031(2) 0.0293(19) 0.085(3) -0.0125(19) 0.010(2) 0.0000(15)
C28 0.035(2) 0.0240(17) 0.065(3) 0.0009(17) 0.0008(19) 0.0003(15)
C29 0.106(4) 0.0244(18) 0.030(2) 0.0043(15) 0.011(2) 0.010(2)
C30 0.100(4) 0.042(2) 0.029(2) 0.0040(17) -0.009(2) 0.032(2)
C31 0.043(3) 0.099(4) 0.058(3) -0.036(3) -0.027(2) 0.029(3)
C32 0.034(2) 0.114(4) 0.052(3) -0.038(3) 0.004(2) -0.020(3)
C33 0.062(3) 0.113(4) 0.033(2) 0.003(2) 0.003(2) -0.068(3)
C34 0.088(4) 0.050(3) 0.055(3) 0.004(2) 0.005(3) -0.040(3)
C35 0.138(6) 0.024(2) 0.075(4) 0.015(2) 0.006(4) 0.015(3)
C36 0.110(5) 0.058(3) 0.054(3) 0.020(2) 0.001(3) 0.040(3)
C37 0.041(3) 0.142(5) 0.052(3) 0.010(3) -0.010(2) 0.024(3)
C38 0.029(2) 0.123(5) 0.063(3) 0.008(3) 0.005(2) 0.012(3)
C39 0.049(3) 0.065(3) 0.094(4) -0.028(3) 0.037(3) -0.029(2)
C40 0.062(3) 0.044(2) 0.089(4) -0.027(2) 0.036(3) -0.031(2)
C41 0.078(4) 0.084(4) 0.075(4) -0.025(3) -0.019(3) 0.031(3)
C42 0.110(5) 0.046(3) 0.090(4) 0.009(3) 0.004(4) -0.034(3)
C43 0.052(3) 0.151(6) 0.054(3) -0.013(3) 0.003(3) -0.013(3)
C44 0.158(6) 0.047(3) 0.026(2) -0.0098(19) -0.015(3) 0.023(3)
C45 0.127(3) 0.123(3) 0.123(3) 0.0002(10) 0.0058(10) 0.0021(10)
C46 0.150(4) 0.150(4) 0.149(4) 0.0008(10) 0.0049(10) -0.0010(10)
C47 0.147(3) 0.145(3) 0.145(3) -0.0009(10) 0.0064(10) -0.0015(10)
C48 0.123(6) 0.046(3) 0.107(5) 0.011(3) 0.007(4) 0.014(3)
C49 0.051(3) 0.126(5) 0.106(5) -0.064(4) -0.035(3) 0.022(3)
C50 0.097(5) 0.077(4) 0.085(4) -0.025(3) -0.040(3) 0.013(3)
C51 0.098(5) 0.086(4) 0.098(5) -0.031(4) -0.043(4) 0.034(4)
C52 0.069(4) 0.138(6) 0.107(5) -0.065(4) -0.053(4) 0.054(4)

loop_
_atom_type_symbol
_atom_type_description
_atom_type_scat_dispersion_real
_atom_type_scat_dispersion_imag
_atom_type_scat_source
C C 0.0033 0.0016 'International Tables Vol C Tables 4.2.6.8 and 6.1.1.4'
H H 0.0000 0.0000 'International Tables Vol C Tables 4.2.6.8 and 6.1.1.4'
N N 0.0061 0.0033 'International Tables Vol C Tables 4.2.6.8 and 6.1.1.4'
O O 0.0106 0.0060 'International Tables Vol C Tables 4.2.6.8 and 6.1.1.4'
K K 0.2009 0.2494 'International Tables Vol C Tables 4.2.6.8 and 6.1.1.4'
Zn Zn 0.2839 1.4301 'International Tables Vol C Tables 4.2.6.8 and 6.1.1.4'

loop_
_geom_angle_atom_site_label_1
_geom_angle_atom_site_label_2
_geom_angle_atom_site_label_3
_geom_angle
_geom_angle_site_symmetry_3
N2 Zn1 N1 83.39(9) .
N2 Zn1 Zn1 136.75(7) 3_756
N1 Zn1 Zn1 139.79(7) 3_756
O1 K1 O2 165.75(13) .
O1 K1 O5 96.38(10) .
O2 K1 O5 95.41(13) .
O1 K1 O3 81.97(10) .
O2 K1 O3 85.18(9) .
O5 K1 O3 120.35(10) .
O1 K1 O8 75.92(10) .
O2 K1 O8 92.61(13) .
O5 K1 O8 171.81(9) .
O3 K1 O8 61.97(9) .
O1 K1 O6 94.52(11) .
O2 K1 O6 98.19(10) .
O5 K1 O6 60.94(10) .
O3 K1 O6 176.33(8) .
O8 K1 O6 116.22(10) .
O1 K1 O7 94.86(11) .
O2 K1 O7 86.20(11) .
O5 K1 O7 119.74(10) .
O3 K1 O7 119.80(9) .
O8 K1 O7 59.10(10) .
O6 K1 O7 59.26(10) .
O1 K1 O4 79.86(10) .
O2 K1 O4 99.15(10) .
O5 K1 O4 60.42(9) .
O3 K1 O4 60.67(9) .
O8 K1 O4 119.86(9) .
O6 K1 O4 119.89(9) .
O7 K1 O4 174.64(8) .
C29 O3 C40 111.6(3) .
C29 O3 K1 115.9(2) .
C40 O3 K1 111.3(3) .
C31 O4 C30 113.9(3) .
C31 O4 K1 113.3(2) .
C30 O4 K1 112.0(2) .
C32 O5 C33 115.4(4) .
C32 O5 K1 117.9(3) .
C33 O5 K1 115.7(3) .
C34 O6 C35 110.2(4) .
C34 O6 K1 110.8(2) .
C35 O6 K1 114.1(3) .
C37 O7 C36 112.2(4) .
C37 O7 K1 117.3(3) .
C36 O7 K1 116.0(3) .
C39 O8 C38 112.1(3) .
C39 O8 K1 111.5(3) .
C38 O8 K1 113.6(3) .
C41 O1 C44 106.7(4) .
C41 O1 K1 114.8(3) .
C44 O1 K1 128.5(3) .
C48 O2 C45 107.4(5) .
C48 O2 K1 128.0(3) .
C45 O2 K1 122.1(4) .
C52 O9 C49 104.6(5) .
C1 N1 C5 117.8(2) .
C1 N1 Zn1 110.58(17) .
C5 N1 Zn1 127.60(17) .
C2 N2 C17 117.0(2) .
C2 N2 Zn1 110.97(17) .
C17 N2 Zn1 129.35(18) .
C2 C1 N1 117.2(2) .
C2 C1 C3 124.1(2) .
N1 C1 C3 118.4(2) .
C1 C2 N2 117.8(2) .
C1 C2 C4 123.4(2) .
N2 C2 C4 118.5(2) .
N1 C5 C10 119.9(3) .
N1 C5 C6 122.2(2) .
C10 C5 C6 117.9(3) .
C7 C6 C5 119.9(3) .
C7 C6 C11 118.6(3) .
C5 C6 C11 121.2(3) .
C8 C7 C6 121.5(3) .
C7 C8 C9 119.0(3) .
C8 C9 C10 121.8(3) .
C9 C10 C5 119.8(3) .
C9 C10 C14 119.6(3) .
C5 C10 C14 120.5(3) .
C6 C11 C12 109.3(3) .
C6 C11 C13 113.6(3) .
C12 C11 C13 110.2(3) .
C15 C14 C10 113.7(3) .
C15 C14 C16 110.0(3) .
C10 C14 C16 109.8(3) .
C22 C17 N2 120.8(3) .
C22 C17 C18 118.1(3) .
N2 C17 C18 121.1(3) .
C19 C18 C17 119.7(3) .
C19 C18 C23 119.4(3) .
C17 C18 C23 120.6(3) .
C20 C19 C18 121.7(3) .
C21 C20 C19 119.0(3) .
C20 C21 C22 121.3(3) .
C21 C22 C17 120.2(3) .
C21 C22 C26 119.7(3) .
C17 C22 C26 120.1(3) .
C18 C23 C24 109.5(3) .
C18 C23 C25 113.7(3) .
C24 C23 C25 109.6(3) .
C22 C26 C27 112.8(3) .
C22 C26 C28 112.3(3) .
C27 C26 C28 110.0(3) .
O3 C29 C30 109.2(3) .
O4 C30 C29 108.5(3) .
O4 C31 C32 108.5(4) .
O5 C32 C31 109.3(4) .
C34 C33 O5 109.4(3) .
O6 C34 C33 107.9(4) .
O6 C35 C36 109.0(4) .
O7 C36 C35 108.1(4) .
O7 C37 C38 107.7(4) .
O8 C38 C37 108.9(4) .
O8 C39 C40 109.1(3) .
O3 C40 C39 109.2(3) .
O1 C41 C42 108.3(5) .
C43 C42 C41 104.5(5) .
C42 C43 C44 102.9(5) .
O1 C44 C43 103.0(4) .
C46 C45 O2 111.8(8) .
C47 C46 C45 107.1(9) .
C46 C47 C48 105.7(8) .
O2 C48 C47 101.6(5) .
O9 C49 C50 106.1(4) .
C49 C50 C51 104.6(5) .
C52 C51 C50 103.9(5) .
O9 C52 C51 107.5(5) .

loop_
_geom_bond_atom_site_label_1
_geom_bond_atom_site_label_2
_geom_bond_distance
_geom_bond_site_symmetry_2
Zn1 N2 1.995(2) .
Zn1 N1 2.015(2) .
Zn1 Zn1 2.4208(6) 3_756
K1 O1 2.672(3) .
K1 O2 2.717(3) .
K1 O5 2.735(3) .
K1 O3 2.773(2) .
K1 O8 2.805(3) .
K1 O6 2.808(3) .
K1 O7 2.823(3) .
K1 O4 2.823(3) .
O3 C29 1.421(5) .
O3 C40 1.428(6) .
O4 C31 1.433(5) .
O4 C30 1.435(5) .
O5 C32 1.399(6) .
O5 C33 1.466(5) .
O6 C34 1.405(6) .
O6 C35 1.413(6) .
O7 C37 1.402(6) .
O7 C36 1.422(6) .
O8 C39 1.406(6) .
O8 C38 1.420(6) .
O1 C41 1.317(6) .
O1 C44 1.438(6) .
O2 C48 1.381(6) .
O2 C45 1.408(8) .
O9 C52 1.408(7) .
O9 C49 1.423(6) .
N1 C1 1.408(3) .
N1 C5 1.411(4) .
N2 C2 1.407(4) .
N2 C17 1.412(4) .
C1 C2 1.366(4) .
C1 C3 1.502(4) .
C2 C4 1.508(4) .
C5 C10 1.422(4) .
C5 C6 1.424(4) .
C6 C7 1.396(4) .
C6 C11 1.520(4) .
C7 C8 1.382(5) .
C8 C9 1.382(5) .
C9 C10 1.393(4) .
C10 C14 1.525(4) .
C11 C12 1.525(5) .
C11 C13 1.530(5) .
C14 C15 1.524(4) .
C14 C16 1.526(4) .
C17 C22 1.410(4) .
C17 C18 1.421(4) .
C18 C19 1.394(4) .
C18 C23 1.522(4) .
C19 C20 1.384(5) .
C20 C21 1.379(5) .
C21 C22 1.401(4) .
C22 C26 1.514(4) .
C23 C24 1.528(5) .
C23 C25 1.531(5) .
C26 C27 1.517(5) .
C26 C28 1.518(5) .
C29 C30 1.486(7) .
C31 C32 1.507(8) .
C33 C34 1.464(8) .
C35 C36 1.469(8) .
C37 C38 1.485(8) .
C39 C40 1.485(7) .
C41 C42 1.487(8) .
C42 C43 1.478(9) .
C43 C44 1.489(8) .
C45 C46 1.370(11) .
C46 C47 1.329(11) .
C47 C48 1.589(11) .
C49 C50 1.455(8) .
C50 C51 1.520(8) .
C51 C52 1.461(7) .
